data_4029877
loop_
_publ_author_name
'Ghabraie, Elmira'
'Balalaie, Saeed'
'Mehrparvar, Saber'
'Rominger, Frank'

_publ_section_title
;
 Synthesis of Functionalized \b-Lactams and Pyrrolidine-2,5-diones through
 a Metal-Free Sequential Ugi-4CR/Cyclization Reaction.
;
_journal_issue 17
_journal_name_full 'The Journal of organic chemistry'
_journal_page_first 7926
_journal_page_last 7934
_journal_paper_doi 10.1021/jo5010422
_journal_volume 79
_journal_year 2014
_chemical_formula_sum 'C28 H25 F3 N2 O2'
_chemical_formula_weight 478.50
_chemical_name_systematic
; 
 ? 
;
_space_group_crystal_system triclinic
_space_group_IT_number 2
_space_group_name_Hall '-P 1'
_space_group_name_H-M_alt 'P -1'
_symmetry_space_group_name_Hall '-P 1'
_symmetry_space_group_name_H-M 'P -1'
_atom_sites_solution_hydrogens geom
_audit_creation_method SHELXL-2013
_cell_angle_alpha 114.810(4)
_cell_angle_beta 97.625(4)
_cell_angle_gamma 108.463(3)
_cell_formula_units_Z 2
_cell_length_a 10.7819(15)
_cell_length_b 11.2776(18)
_cell_length_c 12.123(3)
_cell_measurement_reflns_used 3449
_cell_measurement_temperature 200(2)
_cell_measurement_theta_max 23.50
_cell_measurement_theta_min 2.19
_cell_volume 1207.3(4)
_computing_cell_refinement 'Bruker SAINT'
_computing_data_collection 'Bruker APEX2'
_computing_data_reduction 'Bruker SAINT'
_computing_molecular_graphics 'Bruker SHELXTL'
_computing_publication_material 'Bruker SHELXTL'
_computing_structure_refinement 'SHELXL-2013 (Sheldrick, 2013)'
_computing_structure_solution 'SHELXS-97 (Sheldrick 2008)'
_diffrn_ambient_temperature 200(2)
_diffrn_measured_fraction_theta_full 0.949
_diffrn_measured_fraction_theta_max 0.990
_diffrn_measurement_device_type 'Bruker APEX'
_diffrn_measurement_method '\f and \w scans'
_diffrn_radiation_type MoK\a
_diffrn_radiation_wavelength 0.71073
_diffrn_reflns_av_R_equivalents 0.0280
_diffrn_reflns_av_unetI/netI 0.0309
_diffrn_reflns_Laue_measured_fraction_full 0.949
_diffrn_reflns_Laue_measured_fraction_max 0.990
_diffrn_reflns_limit_h_max 12
_diffrn_reflns_limit_h_min -12
_diffrn_reflns_limit_k_max 13
_diffrn_reflns_limit_k_min -13
_diffrn_reflns_limit_l_max 14
_diffrn_reflns_limit_l_min -14
_diffrn_reflns_number 14048
_diffrn_reflns_point_group_measured_fraction_full 0.949
_diffrn_reflns_point_group_measured_fraction_max 0.990
_diffrn_reflns_theta_full 25.242
_diffrn_reflns_theta_max 24.854
_diffrn_reflns_theta_min 1.945
_diffrn_source 'sealed tube'
_exptl_absorpt_coefficient_mu 0.099
_exptl_absorpt_correction_T_max 0.9578
_exptl_absorpt_correction_T_min 0.9128
_exptl_absorpt_correction_type multi-scan
_exptl_absorpt_process_details
;
Sheldrick, G. M. (2008). <i>SADABS</i>. University of G\"ottingen, Germany.
;
_exptl_crystal_colour yellow
_exptl_crystal_density_diffrn 1.316
_exptl_crystal_description polyhedron
_exptl_crystal_F_000 500
_exptl_crystal_size_max 0.290
_exptl_crystal_size_mid 0.180
_exptl_crystal_size_min 0.120
_refine_diff_density_max 0.325
_refine_diff_density_min -0.224
_refine_diff_density_rms 0.035
_refine_ls_extinction_method none
_refine_ls_goodness_of_fit_ref 1.050
_refine_ls_hydrogen_treatment constr
_refine_ls_matrix_type full
_refine_ls_number_parameters 347
_refine_ls_number_reflns 4147
_refine_ls_number_restraints 30
_refine_ls_restrained_S_all 1.051
_refine_ls_R_factor_all 0.0609
_refine_ls_R_factor_gt 0.0428
_refine_ls_shift/su_max 0.002
_refine_ls_shift/su_mean 0.000
_refine_ls_structure_factor_coef Fsqd
_refine_ls_weighting_details 'w=1/[\s^2^(Fo^2^)+(0.0430P)^2^+0.3381P] where P=(Fo^2^+2Fc^2^)/3'
_refine_ls_weighting_scheme calc
_refine_ls_wR_factor_gt 0.0960
_refine_ls_wR_factor_ref 0.1085
_reflns_Friedel_coverage 0.000
_reflns_number_gt 3168
_reflns_number_total 4147
_reflns_threshold_expression 'I > 2\s(I)'
_cod_data_source_file jo5010422_si_003.cif
_cod_data_source_block sba106
_cod_depositor_comments 'Adding full bibliography for 4029875--4029877.cif.'
_cod_database_code 4029877
_shelx_space_group_comment
; 
The symmetry employed for this shelxl refinement is uniquely defined 
by the following loop, which should always be used as a source of 
symmetry information in preference to the above space-group names. 
They are only intended as comments. 
;
_shelx_estimated_absorpt_t_min 0.972
_shelx_estimated_absorpt_t_max 0.988
_shelxl_version_number 2013-4

loop_
_space_group_symop_operation_xyz
'x, y, z'
'-x, -y, -z'

loop_
_atom_site_label
_atom_site_type_symbol
_atom_site_fract_x
_atom_site_fract_y
_atom_site_fract_z
_atom_site_U_iso_or_equiv
_atom_site_adp_type
_atom_site_occupancy
_atom_site_site_symmetry_order
_atom_site_calc_flag
_atom_site_refinement_flags_posn
_atom_site_refinement_flags_adp
_atom_site_refinement_flags_occupancy
_atom_site_disorder_assembly
_atom_site_disorder_group
C1 C 0.34022(17) 0.25520(18) 0.27954(16) 0.0330(4) Uani 1 1 d . . . . .
C2 C 0.29296(17) 0.12896(18) 0.14605(16) 0.0331(4) Uani 1 1 d . . . . .
C3 C 0.22940(18) 0.16496(19) 0.05642(17) 0.0366(4) Uani 1 1 d . . . . .
O3 O 0.17634(14) 0.08766(14) -0.05790(12) 0.0498(4) Uani 1 1 d . . . . .
N4 N 0.24410(15) 0.30723(15) 0.12443(13) 0.0362(4) Uani 1 1 d . . . . .
C5 C 0.32907(18) 0.37310(19) 0.24960(17) 0.0360(4) Uani 1 1 d . . . . .
O5 O 0.38471(14) 0.50004(13) 0.32456(12) 0.0483(4) Uani 1 1 d . . . . .
C6 C 0.1901(2) 0.3784(2) 0.0617(2) 0.0518(5) Uani 1 1 d . . . . .
C7 C 0.2785(4) 0.4064(4) -0.0186(3) 0.1088(12) Uani 1 1 d . . . . .
H7A H 0.2768 0.3157 -0.0817 0.163 Uiso 1 1 calc R U . . .
H7B H 0.3732 0.4718 0.0364 0.163 Uiso 1 1 calc R U . . .
H7C H 0.2431 0.4501 -0.0627 0.163 Uiso 1 1 calc R U . . .
C8 C 0.0393(3) 0.2775(3) -0.0206(2) 0.0766(8) Uani 1 1 d . . . . .
H8A H 0.0361 0.1923 -0.0933 0.115 Uiso 1 1 calc R U . . .
H8B H -0.0019 0.3277 -0.0521 0.115 Uiso 1 1 calc R U . . .
H8C H -0.0121 0.2482 0.0311 0.115 Uiso 1 1 calc R U . . .
C9 C 0.1896(3) 0.5162(3) 0.1614(2) 0.0752(8) Uani 1 1 d . . . . .
H9A H 0.1439 0.4970 0.2205 0.113 Uiso 1 1 calc R U . . .
H9B H 0.1402 0.5527 0.1190 0.113 Uiso 1 1 calc R U . . .
H9C H 0.2845 0.5879 0.2089 0.113 Uiso 1 1 calc R U . . .
C11 C 0.23907(17) 0.23658(18) 0.35506(16) 0.0315(4) Uani 1 1 d . . . . .
C12 C 0.10169(18) 0.1424(2) 0.29200(17) 0.0390(4) Uani 1 1 d . . . . .
H12 H 0.0707 0.0884 0.2013 0.047 Uiso 1 1 calc R U . . .
C13 C 0.00971(19) 0.1261(2) 0.35886(17) 0.0412(5) Uani 1 1 d . . . . .
H13 H -0.0841 0.0618 0.3143 0.049 Uiso 1 1 calc R U . . .
C14 C 0.05410(18) 0.20352(19) 0.49075(17) 0.0374(4) Uani 1 1 d . . . . .
C15 C 0.1896(2) 0.2998(2) 0.55406(17) 0.0433(5) Uani 1 1 d . . . . .
H15 H 0.2200 0.3544 0.6447 0.052 Uiso 1 1 calc R U . . .
C16 C 0.28154(19) 0.31771(19) 0.48715(17) 0.0409(5) Uani 1 1 d . . . . .
H16 H 0.3742 0.3858 0.5318 0.049 Uiso 1 1 calc R U . . .
C18 C -0.0433(2) 0.1856(2) 0.5646(2) 0.0494(5) Uani 1 1 d D . . . .
F1 F 0.0129(4) 0.1997(9) 0.6748(5) 0.092(2) Uani 0.686(19) 1 d D . P A 1
F2 F -0.0976(7) 0.2784(7) 0.5902(8) 0.0901(18) Uani 0.686(19) 1 d D . P A 1
F3 F -0.1454(6) 0.0571(4) 0.5064(6) 0.0734(14) Uani 0.686(19) 1 d D . P A 1
F1B F -0.0016(19) 0.151(3) 0.6454(18) 0.129(6) Uani 0.314(19) 1 d D . P A 2
F2B F -0.061(3) 0.3001(15) 0.634(2) 0.128(7) Uani 0.314(19) 1 d D . P A 2
F3B F -0.1693(14) 0.092(3) 0.4908(14) 0.134(7) Uani 0.314(19) 1 d D . P A 2
N20 N 0.47687(14) 0.29823(16) 0.35555(14) 0.0384(4) Uani 1 1 d . . . . .
H20 H 0.4880 0.3146 0.4346 0.046 Uiso 1 1 calc R U . . .
C21 C 0.59272(18) 0.31620(18) 0.31516(17) 0.0363(4) Uani 1 1 d . . . . .
C22 C 0.7112(2) 0.3326(2) 0.3938(2) 0.0496(5) Uani 1 1 d . . . . .
H22 H 0.7095 0.3305 0.4711 0.060 Uiso 1 1 calc R U . . .
C23 C 0.8301(2) 0.3517(3) 0.3605(3) 0.0643(6) Uani 1 1 d . . . . .
H23 H 0.9102 0.3640 0.4155 0.077 Uiso 1 1 calc R U . . .
C24 C 0.8340(2) 0.3533(3) 0.2479(3) 0.0680(7) Uani 1 1 d . . . . .
H24 H 0.9158 0.3648 0.2243 0.082 Uiso 1 1 calc R U . . .
C25 C 0.7191(2) 0.3381(2) 0.1706(2) 0.0567(6) Uani 1 1 d . . . . .
H25 H 0.7218 0.3394 0.0931 0.068 Uiso 1 1 calc R U . . .
C26 C 0.5982(2) 0.3207(2) 0.20319(18) 0.0441(5) Uani 1 1 d . . . . .
H26 H 0.5197 0.3120 0.1491 0.053 Uiso 1 1 calc R U . . .
C30 C 0.31738(18) 0.01134(19) 0.10313(17) 0.0372(4) Uani 1 1 d . . . . .
H30 H 0.2871 -0.0484 0.0130 0.045 Uiso 1 1 calc R U . . .
C31 C 0.38519(18) -0.03697(18) 0.17792(17) 0.0369(4) Uani 1 1 d . . . . .
C32 C 0.3425(2) -0.0528(2) 0.27581(18) 0.0437(5) Uani 1 1 d . . . . .
H32 H 0.2683 -0.0299 0.2969 0.052 Uiso 1 1 calc R U . . .
C33 C 0.4066(2) -0.1014(2) 0.3429(2) 0.0520(5) Uani 1 1 d . . . . .
H33 H 0.3748 -0.1140 0.4083 0.062 Uiso 1 1 calc R U . . .
C34 C 0.5167(2) -0.1316(2) 0.3153(2) 0.0560(6) Uani 1 1 d . . . . .
H34 H 0.5617 -0.1636 0.3625 0.067 Uiso 1 1 calc R U . . .
C35 C 0.5609(2) -0.1153(2) 0.2193(2) 0.0574(6) Uani 1 1 d . . . . .
H35 H 0.6376 -0.1346 0.2009 0.069 Uiso 1 1 calc R U . . .
C36 C 0.4945(2) -0.0710(2) 0.1498(2) 0.0488(5) Uani 1 1 d . . . . .
H36 H 0.5237 -0.0636 0.0815 0.059 Uiso 1 1 calc R U . . .

loop_
_atom_site_aniso_label
_atom_site_aniso_U_11
_atom_site_aniso_U_22
_atom_site_aniso_U_33
_atom_site_aniso_U_23
_atom_site_aniso_U_13
_atom_site_aniso_U_12
C1 0.0295(9) 0.0307(9) 0.0272(9) 0.0078(8) 0.0062(7) 0.0085(8)
C2 0.0308(9) 0.0317(10) 0.0266(9) 0.0094(8) 0.0092(8) 0.0075(8)
C3 0.0330(10) 0.0353(10) 0.0298(10) 0.0097(8) 0.0085(8) 0.0093(8)
O3 0.0576(9) 0.0469(8) 0.0275(7) 0.0076(6) 0.0036(6) 0.0194(7)
N4 0.0363(8) 0.0341(8) 0.0310(8) 0.0120(7) 0.0080(7) 0.0124(7)
C5 0.0317(10) 0.0327(10) 0.0323(10) 0.0097(9) 0.0101(8) 0.0086(8)
O5 0.0525(8) 0.0295(7) 0.0404(8) 0.0075(6) 0.0053(7) 0.0075(6)
C6 0.0599(14) 0.0527(13) 0.0527(13) 0.0282(11) 0.0181(11) 0.0314(11)
C7 0.146(3) 0.143(3) 0.150(3) 0.124(3) 0.100(3) 0.097(3)
C8 0.0746(17) 0.0754(17) 0.0595(15) 0.0196(14) -0.0080(13) 0.0373(15)
C9 0.0720(17) 0.0534(15) 0.0818(18) 0.0179(13) 0.0007(14) 0.0347(13)
C11 0.0303(9) 0.0283(9) 0.0292(9) 0.0098(8) 0.0084(8) 0.0105(8)
C12 0.0348(10) 0.0428(11) 0.0273(9) 0.0103(8) 0.0067(8) 0.0125(9)
C13 0.0299(10) 0.0458(11) 0.0372(11) 0.0147(9) 0.0089(8) 0.0115(9)
C14 0.0382(10) 0.0388(10) 0.0362(10) 0.0170(9) 0.0155(8) 0.0175(9)
C15 0.0452(11) 0.0415(11) 0.0276(10) 0.0075(9) 0.0103(9) 0.0131(9)
C16 0.0334(10) 0.0361(10) 0.0300(10) 0.0039(8) 0.0066(8) 0.0052(8)
C18 0.0467(13) 0.0532(14) 0.0455(13) 0.0226(11) 0.0183(10) 0.0181(11)
F1 0.058(2) 0.163(5) 0.052(2) 0.065(2) 0.0203(18) 0.026(2)
F2 0.115(3) 0.118(5) 0.124(4) 0.083(4) 0.097(3) 0.093(3)
F3 0.065(3) 0.060(2) 0.073(3) 0.0242(17) 0.036(2) 0.0040(16)
F1B 0.218(15) 0.172(10) 0.166(13) 0.150(10) 0.153(12) 0.151(11)
F2B 0.207(14) 0.056(5) 0.146(12) 0.041(6) 0.148(11) 0.059(7)
F3B 0.043(4) 0.209(15) 0.059(4) 0.031(9) 0.025(3) -0.011(7)
N20 0.0298(8) 0.0457(9) 0.0257(8) 0.0098(7) 0.0059(6) 0.0108(7)
C21 0.0333(10) 0.0270(9) 0.0373(10) 0.0081(8) 0.0117(8) 0.0097(8)
C22 0.0398(11) 0.0490(12) 0.0544(13) 0.0203(10) 0.0124(10) 0.0195(10)
C23 0.0408(13) 0.0699(16) 0.0816(18) 0.0330(14) 0.0206(12) 0.0275(12)
C24 0.0457(14) 0.0634(15) 0.0901(19) 0.0286(14) 0.0368(14) 0.0230(12)
C25 0.0576(14) 0.0439(12) 0.0562(14) 0.0159(11) 0.0314(12) 0.0129(11)
C26 0.0402(11) 0.0368(11) 0.0406(11) 0.0110(9) 0.0142(9) 0.0092(9)
C30 0.0372(10) 0.0329(10) 0.0301(10) 0.0091(8) 0.0118(8) 0.0092(8)
C31 0.0374(10) 0.0278(9) 0.0330(10) 0.0072(8) 0.0107(8) 0.0094(8)
C32 0.0434(11) 0.0439(11) 0.0438(11) 0.0193(10) 0.0180(9) 0.0191(9)
C33 0.0540(13) 0.0550(13) 0.0479(12) 0.0267(11) 0.0176(11) 0.0209(11)
C34 0.0555(14) 0.0547(13) 0.0561(14) 0.0270(11) 0.0092(11) 0.0242(11)
C35 0.0491(13) 0.0590(14) 0.0680(15) 0.0267(12) 0.0219(12) 0.0315(11)
C36 0.0509(12) 0.0516(12) 0.0467(12) 0.0207(10) 0.0241(10) 0.0257(11)

loop_
_atom_type_symbol
_atom_type_description
_atom_type_scat_dispersion_real
_atom_type_scat_dispersion_imag
_atom_type_scat_source
C C 0.0033 0.0016 'International Tables Vol C Tables 4.2.6.8 and 6.1.1.4'
H H 0.0000 0.0000 'International Tables Vol C Tables 4.2.6.8 and 6.1.1.4'
N N 0.0061 0.0033 'International Tables Vol C Tables 4.2.6.8 and 6.1.1.4'
O O 0.0106 0.0060 'International Tables Vol C Tables 4.2.6.8 and 6.1.1.4'
F F 0.0171 0.0103 'International Tables Vol C Tables 4.2.6.8 and 6.1.1.4'

loop_
_geom_angle_atom_site_label_1
_geom_angle_atom_site_label_2
_geom_angle_atom_site_label_3
_geom_angle
N20 C1 C2 115.34(14)
N20 C1 C11 109.89(14)
C2 C1 C11 113.34(13)
N20 C1 C5 111.64(14)
C2 C1 C5 100.99(14)
C11 C1 C5 104.84(13)
C30 C2 C3 120.68(16)
C30 C2 C1 130.47(16)
C3 C2 C1 108.10(15)
O3 C3 N4 124.79(17)
O3 C3 C2 126.44(17)
N4 C3 C2 108.73(15)
C5 N4 C3 110.13(14)
C5 N4 C6 126.69(15)
C3 N4 C6 122.67(15)
O5 C5 N4 126.85(18)
O5 C5 C1 124.41(16)
N4 C5 C1 108.73(14)
N4 C6 C7 108.15(18)
N4 C6 C9 110.58(17)
C7 C6 C9 111.5(2)
N4 C6 C8 108.32(17)
C7 C6 C8 111.4(2)
C9 C6 C8 106.91(19)
C6 C7 H7A 109.5
C6 C7 H7B 109.5
H7A C7 H7B 109.5
C6 C7 H7C 109.5
H7A C7 H7C 109.5
H7B C7 H7C 109.5
C6 C8 H8A 109.5
C6 C8 H8B 109.5
H8A C8 H8B 109.5
C6 C8 H8C 109.5
H8A C8 H8C 109.5
H8B C8 H8C 109.5
C6 C9 H9A 109.5
C6 C9 H9B 109.5
H9A C9 H9B 109.5
C6 C9 H9C 109.5
H9A C9 H9C 109.5
H9B C9 H9C 109.5
C16 C11 C12 118.64(16)
C16 C11 C1 120.74(15)
C12 C11 C1 120.57(15)
C13 C12 C11 121.03(17)
C13 C12 H12 119.5
C11 C12 H12 119.5
C12 C13 C14 119.89(17)
C12 C13 H13 120.1
C14 C13 H13 120.1
C15 C14 C13 119.49(17)
C15 C14 C18 119.86(17)
C13 C14 C18 120.64(17)
C14 C15 C16 120.69(17)
C14 C15 H15 119.7
C16 C15 H15 119.7
C15 C16 C11 120.19(17)
C15 C16 H16 119.9
C11 C16 H16 119.9
F1B C18 F2B 103.6(9)
F2 C18 F1 106.0(4)
F2 C18 F3 107.1(4)
F1 C18 F3 103.2(4)
F1B C18 F3B 110.0(10)
F2B C18 F3B 102.7(9)
F1B C18 C14 111.5(7)
F2 C18 C14 112.4(4)
F2B C18 C14 115.6(7)
F1 C18 C14 113.8(3)
F3 C18 C14 113.5(3)
F3B C18 C14 112.7(7)
C21 N20 C1 125.73(15)
C21 N20 H20 117.1
C1 N20 H20 117.1
N20 C21 C26 124.10(17)
N20 C21 C22 117.42(17)
C26 C21 C22 118.47(18)
C23 C22 C21 120.8(2)
C23 C22 H22 119.6
C21 C22 H22 119.6
C22 C23 C24 120.4(2)
C22 C23 H23 119.8
C24 C23 H23 119.8
C25 C24 C23 119.4(2)
C25 C24 H24 120.3
C23 C24 H24 120.3
C24 C25 C26 121.2(2)
C24 C25 H25 119.4
C26 C25 H25 119.4
C21 C26 C25 119.8(2)
C21 C26 H26 120.1
C25 C26 H26 120.1
C2 C30 C31 127.94(17)
C2 C30 H30 116.0
C31 C30 H30 116.0
C32 C31 C36 118.09(18)
C32 C31 C30 122.08(17)
C36 C31 C30 119.82(17)
C33 C32 C31 120.77(19)
C33 C32 H32 119.6
C31 C32 H32 119.6
C32 C33 C34 120.2(2)
C32 C33 H33 119.9
C34 C33 H33 119.9
C35 C34 C33 119.7(2)
C35 C34 H34 120.2
C33 C34 H34 120.2
C34 C35 C36 120.1(2)
C34 C35 H35 119.9
C36 C35 H35 119.9
C35 C36 C31 121.04(19)
C35 C36 H36 119.5
C31 C36 H36 119.5

loop_
_geom_bond_atom_site_label_1
_geom_bond_atom_site_label_2
_geom_bond_distance
C1 N20 1.438(2)
C1 C2 1.514(2)
C1 C11 1.534(2)
C1 C5 1.552(3)
C2 C30 1.333(2)
C2 C3 1.471(3)
C3 O3 1.212(2)
C3 N4 1.405(2)
N4 C5 1.396(2)
N4 C6 1.501(2)
C5 O5 1.206(2)
C6 C7 1.507(3)
C6 C9 1.519(3)
C6 C8 1.542(3)
C7 H7A 0.9800
C7 H7B 0.9800
C7 H7C 0.9800
C8 H8A 0.9800
C8 H8B 0.9800
C8 H8C 0.9800
C9 H9A 0.9800
C9 H9B 0.9800
C9 H9C 0.9800
C11 C16 1.386(2)
C11 C12 1.389(2)
C12 C13 1.377(2)
C12 H12 0.9500
C13 C14 1.382(3)
C13 H13 0.9500
C14 C15 1.378(3)
C14 C18 1.487(3)
C15 C16 1.381(3)
C15 H15 0.9500
C16 H16 0.9500
C18 F1B 1.280(10)
C18 F2 1.303(5)
C18 F2B 1.303(10)
C18 F1 1.313(4)
C18 F3 1.317(5)
C18 F3B 1.318(10)
N20 C21 1.388(2)
N20 H20 0.8800
C21 C26 1.388(3)
C21 C22 1.397(3)
C22 C23 1.374(3)
C22 H22 0.9500
C23 C24 1.378(3)
C23 H23 0.9500
C24 C25 1.366(3)
C24 H24 0.9500
C25 C26 1.390(3)
C25 H25 0.9500
C26 H26 0.9500
C30 C31 1.464(3)
C30 H30 0.9500
C31 C32 1.387(3)
C31 C36 1.392(3)
C32 C33 1.379(3)
C32 H32 0.9500
C33 C34 1.379(3)
C33 H33 0.9500
C34 C35 1.374(3)
C34 H34 0.9500
C35 C36 1.375(3)
C35 H35 0.9500
C36 H36 0.9500

loop_
_geom_torsion_atom_site_label_1
_geom_torsion_atom_site_label_2
_geom_torsion_atom_site_label_3
_geom_torsion_atom_site_label_4
_geom_torsion
N20 C1 C2 C30 36.2(3)
C11 C1 C2 C30 -91.7(2)
C5 C1 C2 C30 156.67(18)
N20 C1 C2 C3 -133.75(16)
C11 C1 C2 C3 98.35(17)
C5 C1 C2 C3 -13.24(17)
C30 C2 C3 O3 11.3(3)
C1 C2 C3 O3 -177.59(17)
C30 C2 C3 N4 -166.67(16)
C1 C2 C3 N4 4.42(19)
O3 C3 N4 C5 -170.15(17)
C2 C3 N4 C5 7.89(19)
O3 C3 N4 C6 2.2(3)
C2 C3 N4 C6 -179.80(15)
C3 N4 C5 O5 163.91(18)
C6 N4 C5 O5 -8.0(3)
C3 N4 C5 C1 -16.83(19)
C6 N4 C5 C1 171.25(16)
N20 C1 C5 O5 -39.4(2)
C2 C1 C5 O5 -162.50(17)
C11 C1 C5 O5 79.5(2)
N20 C1 C5 N4 141.31(14)
C2 C1 C5 N4 18.21(17)
C11 C1 C5 N4 -99.76(15)
C5 N4 C6 C7 99.5(2)
C3 N4 C6 C7 -71.5(3)
C5 N4 C6 C9 -22.8(3)
C3 N4 C6 C9 166.24(18)
C5 N4 C6 C8 -139.62(19)
C3 N4 C6 C8 49.4(2)
N20 C1 C11 C16 30.0(2)
C2 C1 C11 C16 160.70(17)
C5 C1 C11 C16 -90.08(19)
N20 C1 C11 C12 -152.73(16)
C2 C1 C11 C12 -22.1(2)
C5 C1 C11 C12 87.17(19)
C16 C11 C12 C13 -1.9(3)
C1 C11 C12 C13 -179.26(16)
C11 C12 C13 C14 -0.4(3)
C12 C13 C14 C15 2.0(3)
C12 C13 C14 C18 -179.05(18)
C13 C14 C15 C16 -1.1(3)
C18 C14 C15 C16 179.91(18)
C14 C15 C16 C11 -1.3(3)
C12 C11 C16 C15 2.8(3)
C1 C11 C16 C15 -179.89(17)
C15 C14 C18 F1B -57.1(12)
C13 C14 C18 F1B 124.0(12)
C15 C14 C18 F2 86.1(5)
C13 C14 C18 F2 -92.9(5)
C15 C14 C18 F2B 60.9(15)
C13 C14 C18 F2B -118.1(15)
C15 C14 C18 F1 -34.5(5)
C13 C14 C18 F1 146.5(5)
C15 C14 C18 F3 -152.1(4)
C13 C14 C18 F3 28.9(4)
C15 C14 C18 F3B 178.6(18)
C13 C14 C18 F3B -0.4(18)
C2 C1 N20 C21 46.1(2)
C11 C1 N20 C21 175.74(15)
C5 C1 N20 C21 -68.4(2)
C1 N20 C21 C26 12.4(3)
C1 N20 C21 C22 -168.50(17)
N20 C21 C22 C23 -179.61(19)
C26 C21 C22 C23 -0.4(3)
C21 C22 C23 C24 -0.8(3)
C22 C23 C24 C25 1.1(4)
C23 C24 C25 C26 -0.2(3)
N20 C21 C26 C25 -179.52(17)
C22 C21 C26 C25 1.4(3)
C24 C25 C26 C21 -1.1(3)
C3 C2 C30 C31 176.85(16)
C1 C2 C30 C31 8.0(3)
C2 C30 C31 C32 53.5(3)
C2 C30 C31 C36 -127.7(2)
C36 C31 C32 C33 -0.2(3)
C30 C31 C32 C33 178.65(18)
C31 C32 C33 C34 1.6(3)
C32 C33 C34 C35 -1.0(3)
C33 C34 C35 C36 -0.9(3)
C34 C35 C36 C31 2.4(3)
C32 C31 C36 C35 -1.8(3)
C30 C31 C36 C35 179.35(19)
